data_4518777
loop_
_publ_author_name
'Qi, Xiangjuan'
'Zhong, Ronglin'
'Chen, Mengmeng'
'Sun, Chunyi'
'You, Siqi'
'Gu, Jianxia'
'Shan, Guogang'
'Cui, Dongxu'
'Wang, Xinlong'
'Su, Zhongmin'

_publ_section_title
;
 Single Metal--Organic Cage Decorated with an Ir(III) Complex for CO2
 Photoreduction
;
_journal_issue 12
_journal_name_full 'ACS Catalysis'
_journal_page_first 7241
_journal_page_last 7248
_journal_paper_doi 10.1021/acscatal.1c01974
_journal_volume 11
_journal_year 2021
_chemical_formula_moiety 'C139.5 H65.5 Ir0.5 N13.5 O40 Zr12, 5(Cl1)'
_chemical_formula_sum 'C151 H130 Cl5 Ir0.5 N7.5 O40 Zr12'
_chemical_formula_weight 4057.61
_space_group_crystal_system cubic
_space_group_IT_number 225
_space_group_name_Hall '-F 4 2 3'
_space_group_name_H-M_alt 'F m -3 m'
_atom_sites_solution_hydrogens mixed
_atom_sites_solution_primary iterative
_audit_creation_date 2021-04-06
_audit_creation_method
;
Olex2 1.2
(compiled 2018.05.29 svn.r3508 for OlexSys, GUI svn.r5506)
;
_cell_angle_alpha 90
_cell_angle_beta 90
_cell_angle_gamma 90
_cell_formula_units_Z 8
_cell_length_a 43.339(6)
_cell_length_b 43.339(6)
_cell_length_c 43.339(6)
_cell_measurement_reflns_used 2027
_cell_measurement_temperature 173(2)
_cell_measurement_theta_max 57.000
_cell_measurement_theta_min 1.953
_cell_volume 81402(2)
_computing_cell_refinement 'SAINT+ Ver. 2016.5-0 (Bruker-AXS, 2016)'
_computing_data_collection 'APEX3 Ver. 2016.5-0 (Bruker-AXS, 2016)'
_computing_data_reduction 'SAINT+ Ver. 2016.5-0 (Bruker-AXS, 2016)'
_computing_molecular_graphics 'Olex2 (Dolomanov et al., 2009)'
_computing_publication_material 'Olex2 (Dolomanov et al., 2009)'
_computing_structure_refinement 'ShelXL (Sheldrick, 2015)'
_computing_structure_solution 'olex2.solve (Bourhis et al., 2015)'
_diffrn_ambient_temperature 173
_diffrn_detector_area_resol_mean 7.9
_diffrn_detector_type 'Bruker D8 VENTURE'
_diffrn_measured_fraction_theta_full 0.918
_diffrn_measured_fraction_theta_max 0.918
_diffrn_measurement_device 'three-circle diffractometer'
_diffrn_measurement_device_type 'Bruker D8 VENTURE'
_diffrn_measurement_method '0.60\ % \ w and 0.6\ % \ f scans'
_diffrn_radiation_type CuK\a
_diffrn_radiation_wavelength 1.54178
_diffrn_reflns_av_R_equivalents 0.1092
_diffrn_reflns_av_unetI/netI 0.0604
_diffrn_reflns_Laue_measured_fraction_full 0.918
_diffrn_reflns_Laue_measured_fraction_max 0.918
_diffrn_reflns_limit_h_max 39
_diffrn_reflns_limit_h_min -43
_diffrn_reflns_limit_k_max 40
_diffrn_reflns_limit_k_min -42
_diffrn_reflns_limit_l_max 38
_diffrn_reflns_limit_l_min -43
_diffrn_reflns_number 22607
_diffrn_reflns_point_group_measured_fraction_full 0.918
_diffrn_reflns_point_group_measured_fraction_max 0.918
_diffrn_reflns_theta_full 51.114
_diffrn_reflns_theta_max 51.114
_diffrn_reflns_theta_min 2.039
_exptl_absorpt_coefficient_mu 3.274
_exptl_absorpt_correction_T_max 0.86
_exptl_absorpt_correction_T_min 0.84
_exptl_absorpt_correction_type multi-scan
_exptl_absorpt_process_details
;
SADABS-2016/2 (Krause et al., 2015) was used for absorption correction.
;
_exptl_crystal_colour colorless
_exptl_crystal_density_diffrn 0.662
_exptl_crystal_density_method 'not measured'
_exptl_crystal_description block
_exptl_crystal_F_000 16096
_exptl_crystal_size_max 0.24
_exptl_crystal_size_mid 0.22
_exptl_crystal_size_min 0.2
_refine_diff_density_max 3.744
_refine_diff_density_min -1.154
_refine_diff_density_rms 0.193
_refine_ls_extinction_method none
_refine_ls_goodness_of_fit_ref 2.337
_refine_ls_hydrogen_treatment constr
_refine_ls_matrix_type full
_refine_ls_number_parameters 221
_refine_ls_number_reflns 2027
_refine_ls_number_restraints 1023
_refine_ls_restrained_S_all 2.209
_refine_ls_R_factor_all 0.2263
_refine_ls_R_factor_gt 0.1908
_refine_ls_shift/su_max 0.004
_refine_ls_shift/su_mean 0.000
_refine_ls_structure_factor_coef Fsqd
_refine_ls_weighting_details 'w=1/[\s^2^(Fo^2^)+(0.2000P)^2^] where P=(Fo^2^+2Fc^2^)/3'
_refine_ls_weighting_scheme calc
_refine_ls_wR_factor_gt 0.4761
_refine_ls_wR_factor_ref 0.5176
_reflns_Friedel_coverage 0.000
_reflns_number_gt 1449
_reflns_number_total 2027
_reflns_threshold_expression 'I > 2\s(I)'
_cod_data_source_file cs1c01974_si_002.cif
_cod_data_source_block 1_a_sq
_cod_depositor_comments 'Adding full bibliography for 4518777.cif.'
_cod_original_cell_volume 81401(34)
_cod_original_formula_sum 'C151 H130 Cl5 Ir0.50 N7.50 O40 Zr12'
_cod_database_code 4518777
_shelx_shelxl_version_number 2016/4
_shelx_space_group_comment
;
The symmetry employed for this shelxl refinement is uniquely defined
by the following loop, which should always be used as a source of
symmetry information in preference to the above space-group names.
They are only intended as comments.
;
_shelx_estimated_absorpt_t_max 0.560
_shelx_estimated_absorpt_t_min 0.507
_olex2_refinement_description
;
1. Fixed Uiso
 At 1.2 times of:
  All C(H) groups
2. Shared sites
{C5, N4}
3. Restrained distances
 C19-C13
 1.5 with sigma of 0.01
 C9-C18
 1.5 with sigma of 0.01
 Ir1-N1 = Ir1-N2 = Ir1-N3
 2 with sigma of 0.01
 N3-N2
 2.58 with sigma of 0.01
 N2-N1
 2.58 with sigma of 0.01
 N1-N3
 4 with sigma of 0.01
 C5-C4 = C2-C1 = C5-C2
 1.38 with sigma of 0.001
 Ir1_$2-C5_$2
 1.9 with sigma of 0.02
 N2-C18
 2.65 with sigma of 0.01
 C19-N2
 2.65 with sigma of 0.01
 N4-N4_$5
 2.35 with sigma of 0.01
 N2-C13 \\sim N2-C9 \\sim N3-C18 \\sim N3-C14
 with sigma of 0.02
 C12-C11 \\sim C11-C10 \\sim C10-C9 \\sim C18-C17 \\sim C17-C16 \\sim C16-C15
\\sim C15-C14
 with sigma of 0.02
 N2-C10 \\sim N2-C12 \\sim N3-C17 \\sim N3-C15
 with sigma of 0.04
 C13-C9 \\sim C13-C11 \\sim C12-C10 \\sim C11-C9 \\sim C18-C14 \\sim C18-C16
\\sim C17-C15
 with sigma of 0.04
 N1-C19 \\sim N1-C23
 with sigma of 0.02
 C19-C20 \\sim C20-C21 \\sim C21-C22 \\sim C22-C23
 with sigma of 0.02
 N1-C22 \\sim N1-C20
 with sigma of 0.04
 C21-C23 \\sim C21-C19 \\sim C22-C20 \\sim C23-C19
 with sigma of 0.04
4. Restrained planarity
 N2, N3, C9, C10, C11, C12, C13, C14, C15, C16, C17, C18
 with sigma of 0.1
 N1, C19, C20, C21, C22, C23
 with sigma of 0.1
 N1, N2, N3, C9, C10, C11, C12, C13, C14, C15, C16, C17, C18, C19, C20, C21,
 C22, C23
 with sigma of 0.01
 Ir1, N1, N2, N3, C9, C10, C11, C12, C13, C14, C15, C16, C17, C18, C19, C20,
 C21, C22, C23
 with sigma of 0.01
5. Uiso/Uaniso restraints and constraints
N2 \\sim N3 \\sim C9 \\sim C10 \\sim C11 \\sim C12 \\sim C13 \\sim C14 \\sim
C15 \\sim C16 \\sim C17 \\sim C18: within 2A with sigma of 0.04 and sigma for
terminal atoms of 0.08
N1 \\sim C19 \\sim C20 \\sim C21 \\sim C22 \\sim C23: within 2A with sigma of
0.04 and sigma for terminal atoms of 0.08
C19 \\sim C20 \\sim C21 \\sim C22 \\sim C23 \\sim C9 \\sim C10 \\sim C11 \\sim
C12 \\sim C13 \\sim C14 \\sim C15 \\sim C16 \\sim C17 \\sim C18 \\sim C1 \\sim
C2 \\sim C3 \\sim C4 \\sim C5 \\sim C6 \\sim C7 \\sim C8 \\sim O1 \\sim O2
\\sim O3: within 3.8A with sigma of 0.01 and sigma for terminal atoms of 0.03
Ir1 \\sim Zr1 \\sim O1 \\sim O2 \\sim O3 \\sim C1 \\sim C2 \\sim C3 \\sim C4
\\sim C5 \\sim C6 \\sim C7 \\sim C8: within 4A with sigma of 0.01 and sigma for
terminal atoms of 0.03
Ir1 \\sim Zr1 \\sim O1 \\sim O2 \\sim O3 \\sim N1 \\sim N2 \\sim N3 \\sim C1
\\sim C2 \\sim C3 \\sim C4 \\sim C5 \\sim C6 \\sim C7 \\sim C8 \\sim C9 \\sim
C10 \\sim C11 \\sim C12 \\sim C13 \\sim C14 \\sim C15 \\sim C16 \\sim C17 \\sim
C18 \\sim C19 \\sim C20 \\sim C21 \\sim C22 \\sim C23: within 4A with sigma of
0.01 and sigma for terminal atoms of 0.03
Uanis(Cl1) \\sim Ueq: with sigma of 0.008 and sigma for terminal atoms of 0.005
Uanis(C5) = Uanis(N4)
6. Rigid body (RIGU) restrains
 N2, N3, C9, C10, C11, C12, C13, C14, C15, C16, C17, C18
 with sigma for 1-2 distances of 0.004 and sigma for 1-3 distances of 0.004
 N1, C19, C20, C21, C22, C23
 with sigma for 1-2 distances of 0.004 and sigma for 1-3 distances of 0.004
7. Others
 Fixed Sof: Ir1(0.02083) N1(0.02083) C19(0.02083) C20(0.02083) H20(0.02083)
 C21(0.02083) H21(0.02083) C22(0.02083) H22(0.02083) C23(0.02083) H23(0.02083)
 N2(0.02083) C9(0.02083) C10(0.02083) H10(0.02083) C11(0.02083) H11(0.02083)
 C12(0.02083) H12(0.02083) C13(0.02083) N3(0.02083) C14(0.02083) H14(0.02083)
 C15(0.02083) H15(0.02083) C16(0.02083) H16(0.02083) C17(0.02083) H17(0.02083)
 C18(0.02083) N4(0.5) C5(0.5) Cl1(0.20833)
8.a Riding coordinates:
 C6(H6), C7(H7), C8(H8)
8.b Aromatic/amide H refined with riding coordinates:
 C20(H20), C21(H21), C22(H22), C23(H23), C10(H10), C11(H11), C12(H12),
 C14(H14), C15(H15), C16(H16), C17(H17)
8.c Fitted hexagon refined as free rotating group:
 N1(C19,C20,C21,C22,C23), N2(C9,C10,C11,C12,C13), N3(C14,C15,C16,C17,C18)
;
_olex2_submission_special_instructions 'No special instructions were received'

loop_
_space_group_symop_operation_xyz
'x, y, z'
'-x, -y, z'
'-x, y, -z'
'x, -y, -z'
'z, x, y'
'z, -x, -y'
'-z, -x, y'
'-z, x, -y'
'y, z, x'
'-y, z, -x'
'y, -z, -x'
'-y, -z, x'
'y, x, -z'
'-y, -x, -z'
'y, -x, z'
'-y, x, z'
'x, z, -y'
'-x, z, y'
'-x, -z, -y'
'x, -z, y'
'z, y, -x'
'z, -y, x'
'-z, y, x'
'-z, -y, -x'
'x, y+1/2, z+1/2'
'-x, -y+1/2, z+1/2'
'-x, y+1/2, -z+1/2'
'x, -y+1/2, -z+1/2'
'z, x+1/2, y+1/2'
'z, -x+1/2, -y+1/2'
'-z, -x+1/2, y+1/2'
'-z, x+1/2, -y+1/2'
'y, z+1/2, x+1/2'
'-y, z+1/2, -x+1/2'
'y, -z+1/2, -x+1/2'
'-y, -z+1/2, x+1/2'
'y, x+1/2, -z+1/2'
'-y, -x+1/2, -z+1/2'
'y, -x+1/2, z+1/2'
'-y, x+1/2, z+1/2'
'x, z+1/2, -y+1/2'
'-x, z+1/2, y+1/2'
'-x, -z+1/2, -y+1/2'
'x, -z+1/2, y+1/2'
'z, y+1/2, -x+1/2'
'z, -y+1/2, x+1/2'
'-z, y+1/2, x+1/2'
'-z, -y+1/2, -x+1/2'
'x+1/2, y, z+1/2'
'-x+1/2, -y, z+1/2'
'-x+1/2, y, -z+1/2'
'x+1/2, -y, -z+1/2'
'z+1/2, x, y+1/2'
'z+1/2, -x, -y+1/2'
'-z+1/2, -x, y+1/2'
'-z+1/2, x, -y+1/2'
'y+1/2, z, x+1/2'
'-y+1/2, z, -x+1/2'
'y+1/2, -z, -x+1/2'
'-y+1/2, -z, x+1/2'
'y+1/2, x, -z+1/2'
'-y+1/2, -x, -z+1/2'
'y+1/2, -x, z+1/2'
'-y+1/2, x, z+1/2'
'x+1/2, z, -y+1/2'
'-x+1/2, z, y+1/2'
'-x+1/2, -z, -y+1/2'
'x+1/2, -z, y+1/2'
'z+1/2, y, -x+1/2'
'z+1/2, -y, x+1/2'
'-z+1/2, y, x+1/2'
'-z+1/2, -y, -x+1/2'
'x+1/2, y+1/2, z'
'-x+1/2, -y+1/2, z'
'-x+1/2, y+1/2, -z'
'x+1/2, -y+1/2, -z'
'z+1/2, x+1/2, y'
'z+1/2, -x+1/2, -y'
'-z+1/2, -x+1/2, y'
'-z+1/2, x+1/2, -y'
'y+1/2, z+1/2, x'
'-y+1/2, z+1/2, -x'
'y+1/2, -z+1/2, -x'
'-y+1/2, -z+1/2, x'
'y+1/2, x+1/2, -z'
'-y+1/2, -x+1/2, -z'
'y+1/2, -x+1/2, z'
'-y+1/2, x+1/2, z'
'x+1/2, z+1/2, -y'
'-x+1/2, z+1/2, y'
'-x+1/2, -z+1/2, -y'
'x+1/2, -z+1/2, y'
'z+1/2, y+1/2, -x'
'z+1/2, -y+1/2, x'
'-z+1/2, y+1/2, x'
'-z+1/2, -y+1/2, -x'
'-x, -y, -z'
'x, y, -z'
'x, -y, z'
'-x, y, z'
'-z, -x, -y'
'-z, x, y'
'z, x, -y'
'z, -x, y'
'-y, -z, -x'
'y, -z, x'
'-y, z, x'
'y, z, -x'
'-y, -x, z'
'y, x, z'
'-y, x, -z'
'y, -x, -z'
'-x, -z, y'
'x, -z, -y'
'x, z, y'
'-x, z, -y'
'-z, -y, x'
'-z, y, -x'
'z, -y, -x'
'z, y, x'
'-x, -y+1/2, -z+1/2'
'x, y+1/2, -z+1/2'
'x, -y+1/2, z+1/2'
'-x, y+1/2, z+1/2'
'-z, -x+1/2, -y+1/2'
'-z, x+1/2, y+1/2'
'z, x+1/2, -y+1/2'
'z, -x+1/2, y+1/2'
'-y, -z+1/2, -x+1/2'
'y, -z+1/2, x+1/2'
'-y, z+1/2, x+1/2'
'y, z+1/2, -x+1/2'
'-y, -x+1/2, z+1/2'
'y, x+1/2, z+1/2'
'-y, x+1/2, -z+1/2'
'y, -x+1/2, -z+1/2'
'-x, -z+1/2, y+1/2'
'x, -z+1/2, -y+1/2'
'x, z+1/2, y+1/2'
'-x, z+1/2, -y+1/2'
'-z, -y+1/2, x+1/2'
'-z, y+1/2, -x+1/2'
'z, -y+1/2, -x+1/2'
'z, y+1/2, x+1/2'
'-x+1/2, -y, -z+1/2'
'x+1/2, y, -z+1/2'
'x+1/2, -y, z+1/2'
'-x+1/2, y, z+1/2'
'-z+1/2, -x, -y+1/2'
'-z+1/2, x, y+1/2'
'z+1/2, x, -y+1/2'
'z+1/2, -x, y+1/2'
'-y+1/2, -z, -x+1/2'
'y+1/2, -z, x+1/2'
'-y+1/2, z, x+1/2'
'y+1/2, z, -x+1/2'
'-y+1/2, -x, z+1/2'
'y+1/2, x, z+1/2'
'-y+1/2, x, -z+1/2'
'y+1/2, -x, -z+1/2'
'-x+1/2, -z, y+1/2'
'x+1/2, -z, -y+1/2'
'x+1/2, z, y+1/2'
'-x+1/2, z, -y+1/2'
'-z+1/2, -y, x+1/2'
'-z+1/2, y, -x+1/2'
'z+1/2, -y, -x+1/2'
'z+1/2, y, x+1/2'
'-x+1/2, -y+1/2, -z'
'x+1/2, y+1/2, -z'
'x+1/2, -y+1/2, z'
'-x+1/2, y+1/2, z'
'-z+1/2, -x+1/2, -y'
'-z+1/2, x+1/2, y'
'z+1/2, x+1/2, -y'
'z+1/2, -x+1/2, y'
'-y+1/2, -z+1/2, -x'
'y+1/2, -z+1/2, x'
'-y+1/2, z+1/2, x'
'y+1/2, z+1/2, -x'
'-y+1/2, -x+1/2, z'
'y+1/2, x+1/2, z'
'-y+1/2, x+1/2, -z'
'y+1/2, -x+1/2, -z'
'-x+1/2, -z+1/2, y'
'x+1/2, -z+1/2, -y'
'x+1/2, z+1/2, y'
'-x+1/2, z+1/2, -y'
'-z+1/2, -y+1/2, x'
'-z+1/2, y+1/2, -x'
'z+1/2, -y+1/2, -x'
'z+1/2, y+1/2, x'

loop_
_atom_site_label
_atom_site_type_symbol
_atom_site_fract_x
_atom_site_fract_y
_atom_site_fract_z
_atom_site_U_iso_or_equiv
_atom_site_adp_type
_atom_site_occupancy
_atom_site_site_symmetry_order
_atom_site_calc_flag
_atom_site_refinement_flags_posn
_atom_site_refinement_flags_adp
_atom_site_refinement_flags_occupancy
_atom_site_disorder_assembly
_atom_site_disorder_group
Ir1 Ir 0.5853(5) 0.7124(2) 0.2124(2) 0.068(3) Uani 0.0417 2 d DS TU P . .
Zr1 Zr 0.59687(4) 0.65152(5) 0.40313(4) 0.0649(13) Uani 1 2 d S TU P . .
O1 O 0.5918(3) 0.6766(3) 0.3594(3) 0.080(2) Uani 1 1 d . U . . .
O2 O 0.6250(3) 0.6250(3) 0.3750(3) 0.071(3) Uani 1 6 d S TU P . .
O3 O 0.6180(3) 0.6180(3) 0.4318(3) 0.071(3) Uani 1 2 d S TU P . .
N1 N 0.5388(5) 0.7211(3) 0.2081(13) 0.074(3) Uani 0.0208 1 d D U . A -1
C19 C 0.5230(9) 0.7229(4) 0.1802(17) 0.074(4) Uani 0.0208 1 d DG U . A -1
C20 C 0.4915(9) 0.7289(5) 0.180(2) 0.074(4) Uani 0.0208 1 d DG U . A -1
H20 H 0.480947 0.730118 0.161370 0.089 Uiso 0.0208 1 calc R . . A -1
C21 C 0.4758(6) 0.7331(6) 0.208(3) 0.074(4) Uani 0.0208 1 d DG U . A -1
H21 H 0.454717 0.737128 0.207505 0.089 Uiso 0.0208 1 calc R . . A -1
C22 C 0.4916(10) 0.7313(6) 0.236(2) 0.074(4) Uani 0.0208 1 d DG U . A -1
H22 H 0.481072 0.734125 0.254002 0.089 Uiso 0.0208 1 calc R . . A -1
C23 C 0.5231(10) 0.7253(4) 0.2357(16) 0.075(3) Uani 0.0208 1 d DG U . A -1
H23 H 0.533658 0.724112 0.254365 0.090 Uiso 0.0208 1 calc R . . A -1
N2 N 0.5790(12) 0.7117(3) 0.1673(4) 0.074(3) Uani 0.0208 1 d D U . A -1
C9 C 0.6038(16) 0.7061(4) 0.1478(6) 0.074(3) Uani 0.0208 1 d DG U . A -1
C10 C 0.599(2) 0.7056(6) 0.1160(5) 0.074(4) Uani 0.0208 1 d DG U . A -1
H10 H 0.615899 0.701837 0.102899 0.089 Uiso 0.0208 1 calc R . . A -1
C11 C 0.570(3) 0.7106(7) 0.1038(5) 0.074(4) Uani 0.0208 1 d DG U . A -1
H11 H 0.567094 0.710261 0.082582 0.089 Uiso 0.0208 1 calc R . . A -1
C12 C 0.545(2) 0.7162(6) 0.1234(11) 0.074(4) Uani 0.0208 1 d DG U . A -1
H12 H 0.525736 0.719570 0.115269 0.089 Uiso 0.0208 1 calc R . . A -1
C13 C 0.5498(14) 0.7167(4) 0.1552(10) 0.074(3) Uani 0.0208 1 d DG U . A -1
N3 N 0.6289(6) 0.7034(3) 0.1957(12) 0.075(3) Uani 0.0208 1 d D U . A -1
C14 C 0.6517(7) 0.7000(5) 0.2181(18) 0.075(3) Uani 0.0208 1 d DG U . A -1
H14 H 0.646629 0.701892 0.238856 0.090 Uiso 0.0208 1 calc R . . A -1
C15 C 0.6819(6) 0.6939(6) 0.209(3) 0.075(4) Uani 0.0208 1 d DG U . A -1
H15 H 0.697125 0.691631 0.224347 0.089 Uiso 0.0208 1 calc R . . A -1
C16 C 0.6894(9) 0.6911(6) 0.178(3) 0.074(4) Uani 0.0208 1 d DG U . A -1
H16 H 0.709662 0.686985 0.172513 0.089 Uiso 0.0208 1 calc R . . A -1
C17 C 0.6667(14) 0.6945(6) 0.156(2) 0.074(4) Uani 0.0208 1 d DG U . A -1
H17 H 0.671704 0.692600 0.135186 0.089 Uiso 0.0208 1 calc R . . A -1
C18 C 0.6364(12) 0.7006(4) 0.1647(14) 0.074(4) Uani 0.0208 1 d DG U . A -1
N4 N 0.5959(4) 0.70730(16) 0.25434(17) 0.081(3) Uani 0.5 1 d D . . . 2
C1 C 0.5950(6) 0.6919(3) 0.3081(3) 0.082(3) Uani 1 2 d DS TU P . .
C2 C 0.5935(4) 0.6851(3) 0.2771(2) 0.080(3) Uani 1 1 d D U . . .
C3 C 0.5935(6) 0.6680(4) 0.3320(4) 0.077(3) Uani 1 2 d S TU P . .
C4 C 0.5958(6) 0.73827(19) 0.26173(19) 0.077(3) Uani 1 2 d DS TU P . .
C5 C 0.5959(4) 0.70730(16) 0.25434(17) 0.081(3) Uani 0.5 1 d D U . . 1
C6 C 0.5463(5) 0.6731(4) 0.4212(4) 0.083(3) Uani 1 1 d . U . . .
H6 H 0.526740 0.668419 0.410818 0.099 Uiso 1 1 d R . . . .
C7 C 0.5625(4) 0.6967(4) 0.4157(4) 0.084(3) Uani 1 1 d . U . . .
H7 H 0.556604 0.713847 0.402244 0.101 Uiso 1 1 d R . . . .
C8 C 0.5564(4) 0.6581(6) 0.4436(4) 0.081(3) Uani 1 2 d S TU P . .
H8 H 0.545613 0.641391 0.454390 0.097 Uiso 1 2 d RS T P . .
Cl1 Cl 0.500000 0.6030(2) 0.3970(2) 0.106(4) Uani 0.8333 4 d S TU P . .

loop_
_atom_site_aniso_label
_atom_site_aniso_U_11
_atom_site_aniso_U_22
_atom_site_aniso_U_33
_atom_site_aniso_U_23
_atom_site_aniso_U_13
_atom_site_aniso_U_12
Ir1 0.090(6) 0.057(4) 0.057(4) 0.035(5) -0.001(3) -0.001(3)
Zr1 0.0693(15) 0.0561(17) 0.0693(15) 0.0065(7) 0.0068(10) -0.0065(7)
O1 0.090(4) 0.070(4) 0.079(4) 0.016(4) 0.006(4) 0.002(4)
O2 0.071(3) 0.071(3) 0.071(3) 0.005(3) 0.005(3) -0.005(3)
O3 0.070(4) 0.070(4) 0.072(5) 0.005(3) 0.005(3) 0.001(5)
N1 0.095(6) 0.065(5) 0.064(5) 0.033(6) -0.001(4) -0.002(4)
C19 0.094(7) 0.064(5) 0.063(5) 0.033(6) -0.001(4) -0.002(5)
C20 0.094(7) 0.064(6) 0.063(6) 0.033(6) -0.001(5) -0.002(5)
C21 0.095(7) 0.064(6) 0.064(6) 0.033(7) -0.001(5) -0.002(6)
C22 0.095(7) 0.064(7) 0.064(6) 0.033(7) -0.001(6) -0.002(6)
C23 0.095(6) 0.065(5) 0.064(5) 0.032(6) -0.001(4) -0.002(4)
N2 0.095(6) 0.064(5) 0.063(5) 0.033(5) -0.001(4) -0.002(4)
C9 0.094(6) 0.064(5) 0.063(5) 0.033(6) -0.001(4) -0.002(4)
C10 0.094(7) 0.064(6) 0.063(5) 0.033(6) -0.001(5) -0.002(5)
C11 0.094(7) 0.064(6) 0.063(6) 0.033(6) -0.001(5) -0.002(5)
C12 0.094(7) 0.064(6) 0.063(5) 0.033(6) -0.001(5) -0.002(5)
C13 0.094(7) 0.064(5) 0.063(5) 0.033(6) -0.001(4) -0.002(4)
N3 0.095(6) 0.065(5) 0.064(5) 0.032(5) -0.001(4) -0.002(4)
C14 0.095(6) 0.066(5) 0.064(5) 0.032(6) -0.001(4) -0.002(4)
C15 0.095(7) 0.065(7) 0.064(6) 0.033(7) -0.001(6) -0.002(6)
C16 0.095(7) 0.065(6) 0.064(6) 0.033(7) -0.001(5) -0.002(6)
C17 0.095(7) 0.065(6) 0.064(6) 0.033(6) -0.001(5) -0.002(5)
C18 0.094(7) 0.064(5) 0.063(5) 0.033(6) -0.001(4) -0.002(5)
N4 0.101(6) 0.073(4) 0.069(4) 0.031(5) -0.003(4) -0.002(4)
C1 0.097(6) 0.074(4) 0.074(4) 0.026(5) 0.002(4) -0.002(4)
C2 0.098(6) 0.071(4) 0.071(4) 0.029(5) 0.001(4) -0.002(4)
C3 0.088(5) 0.072(4) 0.072(4) 0.019(5) 0.002(3) -0.002(3)
C4 0.097(6) 0.067(4) 0.067(4) 0.033(5) 0.001(3) -0.001(3)
C5 0.101(6) 0.073(4) 0.069(4) 0.031(5) -0.003(4) -0.002(4)
C6 0.084(5) 0.080(5) 0.084(5) -0.001(5) 0.008(5) -0.001(5)
C7 0.094(5) 0.074(5) 0.086(5) 0.012(5) 0.015(5) 0.010(5)
C8 0.085(4) 0.074(6) 0.085(4) 0.001(4) 0.014(5) -0.001(4)
Cl1 0.093(6) 0.113(4) 0.113(4) -0.004(4) 0.000 0.000

loop_
_atom_type_symbol
_atom_type_description
_atom_type_scat_dispersion_real
_atom_type_scat_dispersion_imag
_atom_type_scat_source
C C 0.0181 0.0091 'International Tables Vol C Tables 4.2.6.8 and 6.1.1.4'
H H 0.0000 0.0000 'International Tables Vol C Tables 4.2.6.8 and 6.1.1.4'
Cl Cl 0.3639 0.7018 'International Tables Vol C Tables 4.2.6.8 and 6.1.1.4'
Ir Ir -4.7710 6.5667 'International Tables Vol C Tables 4.2.6.8 and 6.1.1.4'
N N 0.0311 0.0180 'International Tables Vol C Tables 4.2.6.8 and 6.1.1.4'
O O 0.0492 0.0322 'International Tables Vol C Tables 4.2.6.8 and 6.1.1.4'
Zr Zr -0.1862 2.2449 'International Tables Vol C Tables 4.2.6.8 and 6.1.1.4'

loop_
_geom_angle_atom_site_label_1
_geom_angle_atom_site_label_2
_geom_angle_atom_site_label_3
_geom_angle
_geom_angle_site_symmetry_1
_geom_angle_site_symmetry_3
_geom_angle_publ_flag
N2 Ir1 N1 77.1(5) . . ?
N2 Ir1 N3 77.1(5) . . ?
C5a Ir1 N1 92.9(9) 139_554 . ?
C5a Ir1 N1 110.2(19) . . ?
C5a Ir1 N2 86.2(6) 139_554 . ?
C5a Ir1 N2 170.2(13) . . ?
C5a Ir1 N3 85.4(9) 139_554 . ?
C5a Ir1 N3 95.4(19) . . ?
N4b Ir1 N4 99.7(8) . 139_554 ?
C5a Ir1 C5 99.7(8) . 139_554 ?
N4b C2 C1 123.0(15) . . ?
C5a C2 C1 123.0(15) . . ?
N4b C4 Ir1 162.4(13) . 28_565 ?
C5a C4 Ir1 49.8(4) 114_566 28_565 ?
C5a C4 Ir1 162.4(13) . 28_565 ?
N3 Ir1 N1 154.1(8) . . ?
Zr1 Zr1 Zr1 60.0 11_566 8_656 ?
O1 Zr1 Zr1 75.0(3) . 8_656 ?
O1 Zr1 Zr1 114.9(3) 118_656 8_656 ?
O1 Zr1 Zr1 75.0(3) 118_656 11_566 ?
O1 Zr1 Zr1 114.9(3) . 11_566 ?
O1 Zr1 O1 85.9(7) 118_656 . ?
O1 Zr1 C6 122.5(6) 118_656 . ?
O1 Zr1 C6 89.8(5) . . ?
O1 Zr1 C6 89.8(5) 118_656 118_656 ?
O1 Zr1 C6 122.5(6) . 118_656 ?
O1 Zr1 C7 95.9(5) . 118_656 ?
O1 Zr1 C7 75.0(5) . . ?
N4b C4 Ir1 49.8(4) 114_566 28_565 ?
N4b C4 N4 116.8(8) 114_566 . ?
C5a C4 C4 121.6(4) 114_566 28_565 ?
N4b C4 C4 121.6(4) . 139_554 ?
N4b C4 C4 121.6(4) 114_566 28_565 ?
N4b C4 C4 121.6(4) 114_566 139_554 ?
N4b C4 C4 121.6(4) . 28_565 ?
C5a C4 C4 121.6(4) . 139_554 ?
C5a C4 C4 121.6(4) 114_566 139_554 ?
C5a C4 C4 121.6(4) . 28_565 ?
C5a C4 C5 116.8(8) . 114_566 ?
O1 Zr1 C7 95.9(5) 118_656 . ?
O1 Zr1 C7 75.0(5) 118_656 118_656 ?
O1 Zr1 C8 118.6(5) . . ?
O1 Zr1 C8 118.6(5) 118_656 . ?
O2 Zr1 Zr1 36.1(4) . 11_566 ?
O2 Zr1 Zr1 36.1(4) . 8_656 ?
O2 Zr1 O1 80.0(6) . 118_656 ?
O2 Zr1 O1 80.0(6) . . ?
O2 Zr1 O3 73.3(6) . . ?
O2 Zr1 O3 73.3(6) . 8_656 ?
O2 Zr1 C6 154.8(6) . 118_656 ?
O2 Zr1 C6 154.8(6) . . ?
O2 Zr1 C7 154.9(7) . 118_656 ?
O2 Zr1 C7 154.9(7) . . ?
O2 Zr1 C8 152.9(9) . . ?
O3 Zr1 Zr1 86.0(4) 8_656 11_566 ?
O3 Zr1 Zr1 86.0(4) . 8_656 ?
O3 Zr1 Zr1 37.9(3) 8_656 8_656 ?
O3 Zr1 Zr1 37.9(3) . 11_566 ?
O3 Zr1 O1 84.8(6) 8_656 . ?
O3 Zr1 O1 152.8(5) 8_656 118_656 ?
O3 Zr1 O1 84.8(6) . 118_656 ?
O3 Zr1 O1 152.8(5) . . ?
O3 Zr1 O3 92.0(9) . 8_656 ?
O3 Zr1 C6 82.9(6) . 118_656 ?
O3 Zr1 C6 116.6(6) 8_656 118_656 ?
O3 Zr1 C6 82.9(6) 8_656 . ?
O3 Zr1 C6 116.6(6) . . ?
O3 Zr1 C7 131.4(5) 8_656 118_656 ?
O3 Zr1 C7 106.2(6) 8_656 . ?
O3 Zr1 C7 106.2(6) . 118_656 ?
O3 Zr1 C7 131.4(5) . . ?
O3 Zr1 C8 88.2(5) 8_656 . ?
O3 Zr1 C8 88.2(5) . . ?
C6 Zr1 Zr1 119.0(5) 118_656 11_566 ?
C6 Zr1 Zr1 119.0(5) . 8_656 ?
C6 Zr1 Zr1 151.8(4) . 11_566 ?
C6 Zr1 Zr1 151.8(4) 118_656 8_656 ?
C6 Zr1 C6 46.8(10) 118_656 . ?
C6 Zr1 C7 48.5(6) . 118_656 ?
C6 Zr1 C7 48.5(6) 118_656 . ?
C6 Zr1 C7 29.1(5) 118_656 118_656 ?
C6 Zr1 C7 29.1(5) . . ?
C7 Zr1 Zr1 134.6(4) 118_656 11_566 ?
C7 Zr1 Zr1 134.6(4) . 8_656 ?
C7 Zr1 Zr1 165.4(4) . 11_566 ?
C7 Zr1 Zr1 165.3(4) 118_656 8_656 ?
C7 Zr1 C7 30.8(8) 118_656 . ?
C8 Zr1 Zr1 125.2(5) . 8_656 ?
C8 Zr1 Zr1 125.2(5) . 11_566 ?
C8 Zr1 C6 28.9(5) . . ?
C8 Zr1 C6 28.9(5) . 118_656 ?
C8 Zr1 C7 49.1(7) . . ?
C8 Zr1 C7 49.1(7) . 118_656 ?
C3 O1 Zr1 131.9(14) . . ?
Zr1 O2 Zr1 107.8(7) 8_656 11_566 ?
Zr1 O2 Zr1 107.8(7) . 8_656 ?
Zr1 O2 Zr1 107.8(7) . 11_566 ?
Zr1 O3 Zr1 104.3(7) . 11_566 ?
C19 N1 Ir1 124.9(8) . . ?
C19 N1 C23 120.0 . . ?
C23 N1 Ir1 115.1(8) . . ?
N1 C19 C20 120.0 . . ?
N1 C19 C13 102.8(8) . . ?
C20 C19 C13 137.2(8) . . ?
C19 C20 H20 120.0 . . ?
C21 C20 C19 120.0 . . ?
C21 C20 H20 120.0 . . ?
C20 C21 H21 120.0 . . ?
C22 C21 C20 120.0 . . ?
C22 C21 H21 120.0 . . ?
C21 C22 H22 120.0 . . ?
C21 C22 C23 120.0 . . ?
C23 C22 H22 120.0 . . ?
N1 C23 H23 120.0 . . ?
C22 C23 N1 120.0 . . ?
C22 C23 H23 120.0 . . ?
C9 N2 Ir1 120.0(6) . . ?
C9 N2 C13 120.0 . . ?
C13 N2 Ir1 120.0(6) . . ?
N2 C9 C10 120.0 . . ?
N2 C9 C18 115.3(8) . . ?
C10 C9 C18 124.7(8) . . ?
C9 C10 H10 120.0 . . ?
C9 C10 C11 120.0 . . ?
C11 C10 H10 120.0 . . ?
C10 C11 H11 120.0 . . ?
C12 C11 C10 120.0 . . ?
C12 C11 H11 120.0 . . ?
C11 C12 H12 120.0 . . ?
C11 C12 C13 120.0 . . ?
C13 C12 H12 120.0 . . ?
N2 C13 C19 115.2(8) . . ?
C12 C13 C19 124.8(8) . . ?
C12 C13 N2 120.0 . . ?
C14 N3 Ir1 115.1(8) . . ?
C14 N3 C18 120.0 . . ?
C18 N3 Ir1 124.9(8) . . ?
N3 C14 H14 120.0 . . ?
C15 C14 N3 120.0 . . ?
C15 C14 H14 120.0 . . ?
C14 C15 H15 120.0 . . ?
C14 C15 C16 120.0 . . ?
C16 C15 H15 120.0 . . ?
C15 C16 H16 120.0 . . ?
C15 C16 C17 120.0 . . ?
C17 C16 H16 120.0 . . ?
C16 C17 H17 120.0 . . ?
C18 C17 C16 120.0 . . ?
C18 C17 H17 120.0 . . ?
N3 C18 C9 102.8(8) . . ?
C17 C18 C9 137.2(8) . . ?
C17 C18 N3 120.0 . . ?
C2 C1 C2 114.3(19) 114_566 . ?
C2 C1 C3 122.5(10) 114_566 . ?
C2 C1 C3 122.5(10) . . ?
O1 C3 O1 124(2) . 114_566 ?
O1 C3 C1 117.7(12) . . ?
O1 C3 C1 117.7(12) 114_566 . ?
C4 C4 Ir1 164(10) 114_566 28_565 ?
C4 C4 Ir1 73.0(3) 28_565 28_565 ?
C2 C5a Ir1 138.7(8) . . ?
C2 N4b Ir1 138.7(8) . . ?
C4 C5a Ir1 96.2(6) . . ?
C4 N4b Ir1 96.2(6) . . ?
C4 C5a Ir1 96.2(6) 114_566 . ?
C4 C4 Ir1 73.0(3) 139_554 28_565 ?
C4 C4 N4 143(10) 114_566 114_566 ?
C4 C4 N4 26(10) 114_566 . ?
C4 C4 C4 95(10) 114_566 139_554 ?
C4 N4b Ir1 96.2(6) 114_566 . ?
C4 N4b C2 120.8(8) 114_566 . ?
C4 N4b C2 120.8(8) . . ?
C4 C5a C2 120.8(8) . . ?
C4 C5a C2 120.8(8) 114_566 . ?
C4 N4b C4 0.0(5) 114_566 . ?
C4 C5a C4 0.0(5) 114_566 . ?
C4 C4 C4 0.0(9) 28_565 139_554 ?
C4 C4 C4 95(10) 114_566 28_565 ?
C4 C4 C5 143(10) 114_566 114_566 ?
C4 C4 C5 26(10) 114_566 . ?
Zr1 C6 H6 122.3 . . ?
C7 C6 Zr1 75.8(12) . . ?
C7 C6 H6 124.1 . . ?
C8 C6 Zr1 75.0(15) . . ?
C8 C6 H6 123.6 . . ?
C8 C6 C7 112(2) . . ?
Zr1 C7 H7 128.1 . . ?
C6 C7 Zr1 75.0(12) . . ?
C6 C7 C7 105.1(13) . 118_656 ?
C6 C7 H7 125.5 . . ?
C7 C7 Zr1 74.6(4) 118_656 . ?
C7 C7 H7 127.3 118_656 . ?
Zr1 C8 H8 126.0 . . ?
C6 C8 Zr1 76.1(15) . . ?
C6 C8 Zr1 76.1(15) 118_656 . ?
C6 C8 C6 106(3) 118_656 . ?
C6 C8 H8 126.0 . . ?
C6 C8 H8 126.0 118_656 . ?

loop_
_geom_bond_atom_site_label_1
_geom_bond_atom_site_label_2
_geom_bond_distance
_geom_bond_site_symmetry_2
_geom_bond_publ_flag
Ir1 N1 2.060(9) . ?
Ir1 N2 1.974(10) . ?
Ir1 N3 2.060(9) . ?
Ir1 N4 1.886(12) . ?
Ir1 N4 1.886(12) 139_554 ?
N4b C2 1.3800(11) . ?
C5a C4 1.3799(11) 114_566 ?
N4b C4 1.3799(11) 114_566 ?
N4b C4 1.3799(11) . ?
Ir1 C5 1.886(12) 139_554 ?
Ir1 C5 1.886(12) . ?
Zr1 Zr1 3.349(4) 11_566 ?
Zr1 Zr1 3.349(4) 8_656 ?
Zr1 O1 2.197(12) . ?
Zr1 O1 2.197(12) 118_656 ?
Zr1 O2 2.072(10) . ?
Zr1 O3 2.121(9) 8_656 ?
Zr1 O3 2.121(9) . ?
Zr1 C6 2.51(2) . ?
Zr1 C6 2.51(2) 118_656 ?
Zr1 C7 2.518(18) 118_656 ?
Zr1 C7 2.518(18) . ?
Zr1 C8 2.50(3) . ?
O1 C3 1.248(16) . ?
O2 Zr1 2.072(10) 8_656 ?
O2 Zr1 2.072(10) 11_566 ?
O3 Zr1 2.121(9) 11_566 ?
N1 C19 1.3900 . ?
N1 C23 1.3900 . ?
C19 C20 1.3900 . ?
C19 C13 1.611(10) . ?
C20 H20 0.9300 . ?
C20 C21 1.3900 . ?
C21 H21 0.9300 . ?
C21 C22 1.3900 . ?
C22 H22 0.9300 . ?
C22 C23 1.3900 . ?
C23 H23 0.9300 . ?
N2 C9 1.3900 . ?
N2 C13 1.3900 . ?
C9 C10 1.3900 . ?
C9 C18 1.611(10) . ?
C10 H10 0.9300 . ?
C10 C11 1.3900 . ?
C11 H11 0.9300 . ?
C11 C12 1.3900 . ?
C12 H12 0.9300 . ?
C12 C13 1.3900 . ?
N3 C14 1.3900 . ?
N3 C18 1.3900 . ?
C14 H14 0.9300 . ?
C14 C15 1.3900 . ?
C15 H15 0.9300 . ?
C15 C16 1.3900 . ?
C16 H16 0.9300 . ?
C16 C17 1.3900 . ?
C17 H17 0.9300 . ?
C17 C18 1.3900 . ?
C1 C2 1.3798(11) . ?
C1 C2 1.3796(11) 114_566 ?
C1 C3 1.46(3) . ?
C2 C5 1.3800(11) . ?
C3 O1 1.248(16) 114_566 ?
C4 Ir1 2.454(14) 28_565 ?
C4 N4 1.3799(11) 114_566 ?
C4 C4 0.000(16) 114_566 ?
C4 C4 1.44(2) 139_554 ?
C4 C4 1.44(2) 28_565 ?
C4 C5 1.3800(11) 114_566 ?
C4 C5 1.3799(11) . ?
C6 H6 0.9801 . ?
C6 C7 1.26(2) . ?
C6 C8 1.25(2) . ?
C7 C7 1.34(4) 118_656 ?
C7 H7 0.9794 . ?
C8 C6 1.25(2) 118_656 ?
C8 H8 0.9792 . ?
